data_4321623
loop_
_publ_author_name
'Paul S. Donnelly'
'Jack M. Harrowfield'
'Brian W. Skelton'
'Allan H. White'

_publ_contact_author_address
;
   Department of Chemistry
   University of Western Australia
   Nedlands
   Western Australia 6907
   Australia
;
_publ_contact_author_email bws@crystal.uwa.edu.au
_publ_contact_author_fax (+61)_08_9380_1118
_publ_contact_author_name 'Skelton, B. W.'
_publ_contact_author_phone (+61)_08-9380_3481
_publ_section_title
;
 Carboxymethylation of Cage Amines: Control of Alkylation by Metal Ion
 Coordination
;
_journal_name_full 'Inorganic Chemistry'
_journal_page_first 5817
_journal_page_last 5830
_journal_paper_doi 10.1021/ic000346a
_journal_volume 39
_journal_year 2000
_chemical_formula_sum 'C18 H47 Cl3 Co N8 O8.5'
_chemical_formula_weight 676.91
_space_group_IT_number 2
_symmetry_cell_setting triclinic
_symmetry_space_group_name_Hall '-P 1'
_symmetry_space_group_name_H-M 'P -1'
_cell_angle_alpha 76.294(2)
_cell_angle_beta 79.011(2)
_cell_angle_gamma 70.788(2)
_cell_formula_units_Z 2
_cell_length_a 8.7420(10)
_cell_length_b 12.730(2)
_cell_length_c 14.034(2)
_cell_measurement_reflns_used 6419
_cell_measurement_temperature 153
_cell_measurement_theta_max 28
_cell_measurement_theta_min 2
_cell_volume 1422.0(3)
_computing_cell_refinement 'Siemens SAINT (Siemens, 1995)'
_computing_data_collection 'Siemens SMART (Siemens, 1995)'
_computing_data_reduction xtal
_computing_molecular_graphics xtal
_computing_publication_material 'xtal BONDLA CIFIO'
_computing_structure_refinement 'xtal CRYLSQ'
_computing_structure_solution xtal
_diffrn_ambient_temperature 153
_diffrn_measurement_device_type
;
Bruker SMART CCD diffractometer
;
_diffrn_measurement_method '\w scans'
_diffrn_radiation_detector 'CCD area detector'
_diffrn_radiation_monochromator graphite
_diffrn_radiation_source 'sealed tube'
_diffrn_radiation_type 'Mo K\a'
_diffrn_radiation_wavelength .71073
_diffrn_reflns_av_R_equivalents .028
_diffrn_reflns_av_sigmaI/netI .051
_diffrn_reflns_limit_h_max 11
_diffrn_reflns_limit_h_min -11
_diffrn_reflns_limit_k_max 17
_diffrn_reflns_limit_k_min -16
_diffrn_reflns_limit_l_max 18
_diffrn_reflns_limit_l_min 0
_diffrn_reflns_number 16726
_diffrn_reflns_theta_max 29.31
_diffrn_reflns_theta_min 1.72
_diffrn_standards_decay_% 0
_exptl_absorpt_coefficient_mu .944
_exptl_absorpt_correction_T_max .938
_exptl_absorpt_correction_T_min .837
_exptl_absorpt_correction_type multi-scan
_exptl_absorpt_process_details
;
 SADABS; Sheldrick, 1996
;
_exptl_crystal_colour orange
_exptl_crystal_density_diffrn 1.581
_exptl_crystal_description prism
_exptl_crystal_F_000 714
_exptl_crystal_size_max 0.28
_exptl_crystal_size_mid 0.18
_exptl_crystal_size_min 0.12
_refine_diff_density_max 1.9
_refine_diff_density_min -.77
_refine_ls_abs_structure_details none
_refine_ls_extinction_coef 1332(258)
_refine_ls_extinction_expression 'Eq22 p292 "Cryst. Comp." Munksgaard 1970'
_refine_ls_extinction_method Zachariasen
_refine_ls_goodness_of_fit_all 1.875
_refine_ls_goodness_of_fit_ref 1.916
_refine_ls_hydrogen_treatment noref
_refine_ls_matrix_type full
_refine_ls_number_constraints 0
_refine_ls_number_parameters 422
_refine_ls_number_reflns 5744
_refine_ls_number_restraints 0
_refine_ls_R_factor_all .098
_refine_ls_R_factor_gt .082
_refine_ls_shift/su_max .03
_refine_ls_shift/su_mean .003
_refine_ls_structure_factor_coef F
_refine_ls_weighting_scheme sigma
_refine_ls_wR_factor_all .093
_refine_ls_wR_factor_ref .086
_reflns_d_resolution_high .726
_reflns_d_resolution_low 11.779
_reflns_Friedel_coverage 0
_reflns_limit_h_max 11
_reflns_limit_h_min 0
_reflns_limit_k_max 17
_reflns_limit_k_min -15
_reflns_limit_l_max 18
_reflns_limit_l_min -18
_reflns_number_gt 5744
_reflns_number_total 7023
_reflns_threshold_expression 'F    > 4.00 sig(F   )'
_cod_data_source_file ic000346a_03.cif
_cod_data_source_block pd10
_cod_original_sg_symbol_Hall -p_1
_cod_original_formula_sum 'C18 H47 Cl3 Co1 N8 O8.5'
_cod_database_code 4321623

loop_
_symmetry_equiv_pos_as_xyz
+x,+y,+z
-x,-y,-z

loop_
_atom_site_label
_atom_site_fract_x
_atom_site_fract_y
_atom_site_fract_z
_atom_site_U_iso_or_equiv
_atom_site_adp_type
_atom_site_calc_flag
_atom_site_calc_attached_atom
_atom_site_occupancy
_atom_site_disorder_assembly
_atom_site_disorder_group
Co .75507(8) .79926(5) .77273(5) .0221(5) Uani ? ? 1.00000 ? ?
N0 .642(2) .4822(14) .7328(11) .036(11) Uani ? ? .50000 ? ?
C01 .475(3) .497(2) .7167(13) .040(15) Uani ? ? .50000 ? ?
C02 .440(2) .3902(14) .7211(13) .057(4) Uiso ? ? .50000 ? ?
O1 .3001(12) .3977(8) .7062(8) .052(2) Uiso ? ? .50000 ? ?
O2 .5372(9) .2888(6) .8075(6) .0339(16) Uiso ? ? .50000 ? ?
N01 .642(2) .4739(15) .7795(11) .038(12) Uani ? ? .50000 ? ?
C011 .470(3) .487(2) .7640(16) .050(17) Uani ? ? .50000 ? ?
C021 .4403(13) .3708(10) .7822(10) .034(10) Uani ? ? .50000 ? ?
O11 .560(2) .3050(14) .7079(12) .103(5) Uiso ? ? .50000 ? ?
O21 .2912(12) .3830(8) .7716(8) .050(2) Uiso ? ? .50000 ? ?
C1 .6763(7) .5862(5) .7622(6) .051(6) Uani ? ? 1.00000 ? ?
C2a .6252(8) .6732(6) .6709(7) .058(7) Uani ? ? 1.00000 ? ?
N3a .6375(6) .7872(4) .6720(4) .037(4) Uani ? ? 1.00000 ? ?
C4a .4731(7) .8766(5) .6775(5) .037(5) Uani ? ? 1.00000 ? ?
C4a' .5053(6) .9813(5) .6893(5) .036(4) Uani ? ? 1.00000 ? ?
N3a' .5913(5) .9474(4) .7795(4) .030(4) Uani ? ? 1.00000 ? ?
C2a' .6452(6) 1.0409(4) .7964(5) .038(5) Uani ? ? 1.00000 ? ?
C2b .8630(7) .5522(5) .7629(8) .067(7) Uani ? ? 1.00000 ? ?
N3b .9202(5) .6521(4) .7585(5) .045(4) Uani ? ? 1.00000 ? ?
C4b 1.0327(7) .6735(5) .6658(6) .048(6) Uani ? ? 1.00000 ? ?
C4b' 1.0644(6) .7829(5) .6660(5) .036(5) Uani ? ? 1.00000 ? ?
N3b' .9001(5) .8696(4) .6740(3) .030(4) Uani ? ? 1.00000 ? ?
C2b' .9055(7) .9827(5) .6825(5) .035(5) Uani ? ? 1.00000 ? ?
C2c .5848(8) .6226(5) .8569(7) .059(6) Uani ? ? 1.00000 ? ?
N3c .6241(5) .7201(4) .8777(4) .038(4) Uani ? ? 1.00000 ? ?
C4c .7044(8) .6931(6) .9698(5) .056(6) Uani ? ? 1.00000 ? ?
C4c' .7521(7) .7946(7) .9735(5) .051(6) Uani ? ? 1.00000 ? ?
N3c' .8561(5) .8171(4) .8800(3) .033(4) Uani ? ? 1.00000 ? ?
C2c' .9031(7) .9227(5) .8681(4) .036(5) Uani ? ? 1.00000 ? ?
C1' .8320(6) 1.0143(4) .7818(5) .033(4) Uani ? ? 1.00000 ? ?
N0' .8634(6) 1.1222(4) .7848(6) .057(5) Uani ? ? 1.00000 ? ?
C01' 1.0286(7) 1.1149(5) .7931(6) .045(6) Uani ? ? 1.00000 ? ?
C02' 1.0643(8) 1.2257(7) .7677(9) .087(10) Uani ? ? 1.00000 ? ?
O1' 1.2149(10) 1.2072(7) .7972(7) .0305(19) Uiso ? ? .50000 ? ?
O2' .9721(9) 1.3122(6) .7124(5) .0314(16) Uiso ? ? .50000 ? ?
O11' .960(3) 1.278(2) .8434(19) .181(9) Uiso ? ? .50000 ? ?
O21' 1.2054(11) 1.2289(8) .7629(7) .038(2) Uiso ? ? .50000 ? ?
Cl1 .7868(13) .903(2) .4683(10) .062(8) Uani ? ? .48(6) ? ?
Cl1' .811(3) .875(2) .4639(11) .071(10) Uani ? ? .52(6) ? ?
Cl2 1.1618(4) .5917(9) .9044(9) .040(4) Uani ? ? .61(4) ? ?
Cl2' 1.1545(7) .6213(12) .9396(16) .039(5) Uani ? ? .39(4) ? ?
Cl3 .30524(17) .90414(13) .94698(13) .0449(13) Uani ? ? 1.00000 ? ?
O01 .764(4) 1.4589(18) .5369(16) .24(4) Uani ? ? .50000 ? ?
O02 .497(3) 1.2266(14) .5439(13) .15(3) Uani ? ? .50000 ? ?
O03 .839(5) .594(3) .461(2) .40(9) Uani ? ? .50000 ? ?
O04 .291(2) .6768(10) 1.0963(10) .104(15) Uani ? ? .50000 ? ?
O05 .3392(17) .6459(9) 1.0388(12) .079(14) Uani ? ? .50000 ? ?
O06 .763(4) 1.250(3) .574(2) .232(13) Uiso ? ? .50000 ? ?
O07 .623(2) 1.2570(17) .5367(11) .10(2) Uani ? ? .50000 ? ?
O08 .596(2) 1.369(4) .4694(19) .24(4) Uani ? ? .50000 ? ?
O09 .824(2) 1.3294(16) .6294(13) .13(2) Uani ? ? .50000 ? ?
H01A .46514 .52790 .66771 .10700 Uiso ? ? 1.00000 ? ?
H01B .39483 .54235 .77497 .10700 Uiso ? ? 1.00000 ? ?
H0 .72097 .40583 .76802 .10000 Uiso ? ? 1.00000 ? ?
H2aA .50618 .68760 .66667 .08400 Uiso ? ? 1.00000 ? ?
H2aB .68061 .65155 .61161 .08400 Uiso ? ? 1.00000 ? ?
H3a .69822 .81044 .61010 .06500 Uiso ? ? 1.00000 ? ?
H4aA .40155 .85311 .73448 .06200 Uiso ? ? 1.00000 ? ?
H4aB .42144 .89093 .62066 .06200 Uiso ? ? 1.00000 ? ?
H4a'A .41375 1.04312 .69242 .05900 Uiso ? ? 1.00000 ? ?
H4a'B .58326 1.00351 .63263 .05900 Uiso ? ? 1.00000 ? ?
H3a' .50972 .94123 .83641 .06000 Uiso ? ? 1.00000 ? ?
H2a'A .60620 1.05252 .86351 .06800 Uiso ? ? 1.00000 ? ?
H2a'B .60225 1.10987 .75305 .06800 Uiso ? ? 1.00000 ? ?
H2bA .91523 .51770 .70996 .10500 Uiso ? ? 1.00000 ? ?
H2bB .88729 .49891 .82409 .10500 Uiso ? ? 1.00000 ? ?
H3b .98578 .63099 .81169 .07800 Uiso ? ? 1.00000 ? ?
H4bA .97403 .68730 .60941 .06900 Uiso ? ? 1.00000 ? ?
H4bB 1.12651 .61548 .66100 .06900 Uiso ? ? 1.00000 ? ?
H4b'A 1.13076 .80674 .60613 .06700 Uiso ? ? 1.00000 ? ?
H4b'B 1.12320 .77352 .71997 .06700 Uiso ? ? 1.00000 ? ?
H3b' .85466 .89479 .61437 .05800 Uiso ? ? 1.00000 ? ?
H2b'A .85237 1.04119 .63294 .07200 Uiso ? ? 1.00000 ? ?
H2b'B 1.01992 .98233 .67146 .07200 Uiso ? ? 1.00000 ? ?
H2cA .61486 .55719 .91165 .07100 Uiso ? ? 1.00000 ? ?
H2cB .47036 .63932 .85724 .07100 Uiso ? ? 1.00000 ? ?
H3c .52430 .77536 .89109 .06000 Uiso ? ? 1.00000 ? ?
H4cA .79171 .62606 .97194 .07200 Uiso ? ? 1.00000 ? ?
H4cB .62355 .68032 1.02687 .07200 Uiso ? ? 1.00000 ? ?
H4c'A .82277 .77307 1.02481 .06600 Uiso ? ? 1.00000 ? ?
H4c'B .66552 .85533 .98354 .06600 Uiso ? ? 1.00000 ? ?
H3c' .95652 .76686 .88031 .05800 Uiso ? ? 1.00000 ? ?
H2c'A 1.01857 .90193 .86258 .07000 Uiso ? ? 1.00000 ? ?
H2c'B .86300 .95034 .93106 .07000 Uiso ? ? 1.00000 ? ?
H0' .78205 1.19213 .77623 .10200 Uiso ? ? 1.00000 ? ?
H01'A 1.10254 1.06945 .75164 .08800 Uiso ? ? 1.00000 ? ?
H01'B 1.04650 1.07782 .86145 .08800 Uiso ? ? 1.00000 ? ?

loop_
_atom_site_aniso_label
_atom_site_aniso_U_11
_atom_site_aniso_U_22
_atom_site_aniso_U_33
_atom_site_aniso_U_12
_atom_site_aniso_U_13
_atom_site_aniso_U_23
Co .0146(3) .0175(3) .0347(4) -.0060(2) -.0030(2) -.0039(2)
N0 .029(5) .021(5) .066(10) -.013(4) -.010(8) -.014(7)
C01 .031(7) .036(9) .065(11) -.019(6) .001(9) -.024(10)
N01 .024(5) .032(6) .069(10) -.010(4) -.010(8) -.021(8)
C011 .034(8) .030(7) .096(16) -.019(6) -.021(13) -.006(12)
C021 .030(5) .036(6) .051(7) -.027(5) -.001(5) -.014(5)
C1 .021(3) .020(3) .114(6) -.008(2) -.004(3) -.019(3)
C2a .043(4) .055(4) .096(6) -.022(3) -.009(4) -.039(4)
N3a .031(2) .039(3) .050(3) -.016(2) -.006(2) -.014(2)
C4a .026(3) .044(3) .047(3) -.013(2) -.014(2) -.006(3)
C4a' .024(2) .030(3) .052(3) -.005(2) -.017(2) -.000(2)
N3a' .022(2) .023(2) .046(3) -.0071(17) -.0073(19) -.0042(19)
C2a' .021(2) .025(3) .068(4) -.005(2) -.003(2) -.011(3)
C2b .024(3) .028(3) .153(8) -.009(2) -.002(4) -.029(4)
N3b .022(2) .024(2) .089(4) -.0074(18) -.001(2) -.017(2)
C4b .022(3) .038(3) .087(5) -.010(2) .011(3) -.032(3)
C4b' .021(2) .037(3) .053(3) -.014(2) .005(2) -.016(3)
N3b' .025(2) .034(2) .033(2) -.0134(18) -.0020(18) -.0067(19)
C2b' .033(3) .029(3) .046(3) -.016(2) -.005(2) -.001(2)
C2c .028(3) .027(3) .114(7) -.013(2) -.001(4) .002(3)
N3c .021(2) .030(2) .058(3) -.0084(18) -.006(2) .004(2)
C4c .038(3) .064(4) .054(4) -.021(3) -.015(3) .029(3)
C4c' .030(3) .089(5) .031(3) -.024(3) -.004(2) .003(3)
N3c' .020(2) .036(2) .039(3) -.0079(18) -.0041(18) -.000(2)
C2c' .027(3) .042(3) .044(3) -.010(2) -.003(2) -.018(3)
C1' .019(2) .022(2) .061(4) -.0064(19) -.009(2) -.012(2)
N0' .024(2) .027(2) .130(6) -.008(2) -.012(3) -.030(3)
C01' .031(3) .039(3) .076(5) -.018(3) -.009(3) -.020(3)
C02' .030(3) .064(5) .191(11) -.029(3) .024(5) -.079(6)
Cl1 .028(4) .109(8) .028(3) -.004(4) -.0090(17) .007(4)
Cl1' .088(8) .101(7) .042(3) -.049(6) -.008(4) -.020(4)
Cl2 .0251(12) .036(2) .052(3) -.0008(12) -.0135(13) .001(2)
Cl2' .0227(18) .033(3) .056(6) -.0036(17) -.010(2) .000(4)
Cl3 .0267(6) .0420(8) .0663(10) -.0101(6) .0123(6) -.0256(7)
O01 .48(5) .124(16) .124(16) -.15(2) .11(2) -.097(14)
O02 .29(3) .098(12) .118(14) -.116(16) -.114(16) .026(10)
O03 .74(8) .46(5) .20(3) -.51(6) .32(4) -.27(4)
O04 .159(15) .041(6) .068(9) -.008(7) .058(9) -.015(6)
O05 .094(10) .039(6) .114(12) -.030(6) -.056(9) .018(7)
O07 .125(14) .160(16) .054(8) -.089(13) .040(9) -.052(9)
O08 .044(9) .52(5) .15(2) .019(18) -.026(11) -.17(3)
O09 .102(12) .141(16) .119(14) .001(11) .017(10) -.066(12)

loop_
_atom_type_symbol
_atom_type_description
_atom_type_oxidation_number
_atom_type_number_in_cell
_atom_type_scat_dispersion_real
_atom_type_scat_dispersion_imag
_atom_type_scat_source
C ? 0 36 .002 .002 'Int Tables Vol IV Tables 2.2B and 2.3.1'
H ? 0 94 0 0 'Int Tables Vol IV Tables 2.2B and 2.3.1'
O ? 0 17 .008 .006 'Int Tables Vol IV Tables 2.2B and 2.3.1'
Cl ? 0 6 .132 .159 'Int Tables Vol IV Tables 2.2B and 2.3.1'
Co ? 0 2 .299 .973 'Int Tables Vol IV Tables 2.2B and 2.3.1'
N ? 0 16 .004 .003 'Int Tables Vol IV Tables 2.2B and 2.3.1'

loop_
_diffrn_attenuator_code
_diffrn_attenuator_scale
? ?

loop_
_geom_angle_atom_site_label_1
_geom_angle_atom_site_label_2
_geom_angle_atom_site_label_3
_geom_angle_site_symmetry_1
_geom_angle_site_symmetry_2
_geom_angle_site_symmetry_3
_geom_angle
_geom_angle_publ_flag
N3a Co N3a' . . . 86.8(2) ?
N3a Co N3b . . . 91.0(2) ?
N3a Co N3b' . . . 92.5(2) ?
N3a Co N3c . . . 90.7(2) ?
N3a Co N3c' . . . 175.34(18) ?
N3a' Co N3b . . . 177.1(2) ?
N3a' Co N3b' . . . 91.36(18) ?
N3a' Co N3c . . . 92.14(18) ?
N3a' Co N3c' . . . 89.6(2) ?
N3b Co N3b' . . . 86.8(2) ?
N3b Co N3c . . . 89.8(2) ?
N3b Co N3c' . . . 92.7(2) ?
N3b' Co N3c . . . 175.36(18) ?
N3b' Co N3c' . . . 90.5(2) ?
N3c Co N3c' . . . 86.5(2) ?
C01 N0 N01 . . . 106(3) ?
C01 N0 C011 . . . 25.2(12) ?
C01 N0 C1 . . . 117.1(14) ?
C01 N0 H0 . . . 124.6(18) ?
N01 N0 C011 . . . 81(2) ?
N01 N0 C1 . . . 70(3) ?
N01 N0 H0 . . . 61.3(18) ?
C011 N0 C1 . . . 109.2(14) ?
C011 N0 H0 . . . 111.2(15) ?
C1 N0 H0 . . . 108.3(15) ?
N0 C01 C02 . . . 113.9(16) ?
N0 C01 N01 . . . 20.4(8) ?
N0 C01 C011 . . . 78(3) ?
N0 C01 C021 . . . 102.8(13) ?
N0 C01 H01A . . . 107(3) ?
N0 C01 H01B . . . 106(2) ?
C02 C01 N01 . . . 111.1(15) ?
C02 C01 C011 . . . 90(4) ?
C02 C01 C021 . . . 28.5(10) ?
C02 C01 H01A . . . 106(3) ?
C02 C01 H01B . . . 110.7(19) ?
N01 C01 C011 . . . 57(3) ?
N01 C01 C021 . . . 91.8(11) ?
N01 C01 H01A . . . 125(3) ?
N01 C01 H01B . . . 88.6(16) ?
C011 C01 C021 . . . 62(3) ?
C011 C01 H01A . . . 159(4) ?
C011 C01 H01B . . . 46(2) ?
C021 C01 H01A . . . 134(3) ?
C021 C01 H01B . . . 90.2(13) ?
H01A C01 H01B . . . 114(2) ?
C01 C02 O1 . . . 116.8(15) ?
C01 C02 O2 . . . 110.4(16) ?
C01 C02 C011 . . . 23.5(11) ?
C01 C02 C021 . . . 94(2) ?
C01 C02 O11 . . . 117.4(19) ?
C01 C02 O21 . . . 115.3(15) ?
O1 C02 O2 . . . 121.6(14) ?
O1 C02 C011 . . . 120.3(15) ?
O1 C02 C021 . . . 105.2(19) ?
O1 C02 O11 . . . 122(2) ?
O1 C02 O21 . . . 38.9(8) ?
O2 C02 C011 . . . 91.8(13) ?
O2 C02 C021 . . . 38.2(10) ?
O2 C02 O11 . . . 52.7(10) ?
O2 C02 O21 . . . 90.7(10) ?
C011 C02 C021 . . . 70.4(19) ?
C011 C02 O11 . . . 117.9(19) ?
C011 C02 O21 . . . 102.6(14) ?
C021 C02 O11 . . . 90.9(16) ?
C021 C02 O21 . . . 66.4(14) ?
O11 C02 O21 . . . 123.4(17) ?
C02 O1 C021 . . . 28.7(9) ?
C02 O1 O21 . . . 78.4(14) ?
C021 O1 O21 . . . 49.9(10) ?
C02 O2 C021 . . . 26.9(9) ?
C02 O2 O11 . . . 47.8(9) ?
C021 O2 O11 . . . 74.7(10) ?
N0 N01 C01 . . . 53(2) ?
N0 N01 C011 . . . 74(2) ?
N0 N01 C1 . . . 87(2) ?
N0 N01 H0 . . . 82(2) ?
C01 N01 C011 . . . 20.9(10) ?
C01 N01 C1 . . . 106.5(12) ?
C01 N01 H0 . . . 109.0(18) ?
C011 N01 C1 . . . 112.3(13) ?
C011 N01 H0 . . . 116(2) ?
C1 N01 H0 . . . 124.5(17) ?
N0 C011 C01 . . . 77(3) ?
N0 C011 C02 . . . 106.4(16) ?
N0 C011 N01 . . . 24.7(9) ?
N0 C011 C021 . . . 113.0(16) ?
N0 C011 H01A . . . 80.2(13) ?
N0 C011 H01B . . . 127(3) ?
C01 C011 C02 . . . 66(4) ?
C01 C011 N01 . . . 102(3) ?
C01 C011 C021 . . . 97(4) ?
C01 C011 H01A . . . 11(2) ?
C01 C011 H01B . . . 99(3) ?
C02 C011 N01 . . . 117.7(16) ?
C02 C011 C021 . . . 30.6(10) ?
C02 C011 H01A . . . 75.0(14) ?
C02 C011 H01B . . . 120(3) ?
N01 C011 C021 . . . 110.7(15) ?
N01 C011 H01A . . . 104.3(16) ?
N01 C011 H01B . . . 122(3) ?
C021 C011 H01A . . . 105.5(19) ?
C021 C011 H01B . . . 120(3) ?
H01A C011 H01B . . . 88.8(17) ?
C01 C021 C02 . . . 57.6(18) ?
C01 C021 O1 . . . 85.7(10) ?
C01 C021 O2 . . . 126.3(12) ?
C01 C021 C011 . . . 21.5(11) ?
C01 C021 O11 . . . 91.3(11) ?
C01 C021 O21 . . . 104.2(11) ?
C02 C021 O1 . . . 46.1(15) ?
C02 C021 O2 . . . 114.9(16) ?
C02 C021 C011 . . . 79.0(19) ?
C02 C021 O11 . . . 55.9(14) ?
C02 C021 O21 . . . 77.5(17) ?
O1 C021 O2 . . . 129.9(13) ?
O1 C021 C011 . . . 101.1(11) ?
O1 C021 O11 . . . 86.5(11) ?
O1 C021 O21 . . . 31.5(6) ?
O2 C021 C011 . . . 122.1(14) ?
O2 C021 O11 . . . 59.1(8) ?
O2 C021 O21 . . . 127.2(13) ?
C011 C021 O11 . . . 107.0(13) ?
C011 C021 O21 . . . 110.5(12) ?
O11 C021 O21 . . . 111.0(14) ?
C02 O11 O2 . . . 79.5(12) ?
C02 O11 C021 . . . 33.3(10) ?
O2 O11 C021 . . . 46.2(7) ?
C02 O21 O1 . . . 62.6(12) ?
C02 O21 C021 . . . 36.1(10) ?
O1 O21 C021 . . . 98.6(12) ?
N0 C1 N01 . . . 23.4(8) ?
N0 C1 C2a . . . 97.5(8) ?
N0 C1 C2b . . . 105.7(7) ?
N0 C1 C2c . . . 117.0(7) ?
N01 C1 C2a . . . 119.1(9) ?
N01 C1 C2b . . . 103.4(7) ?
N01 C1 C2c . . . 97.8(7) ?
C2a C1 C2b . . . 110.7(6) ?
C2a C1 C2c . . . 113.4(5) ?
C2b C1 C2c . . . 111.5(7) ?
C1 C2a N3a . . . 113.5(7) ?
C1 C2a H2aA . . . 110.2(6) ?
C1 C2a H2aB . . . 114.3(6) ?
N3a C2a H2aA . . . 103.9(5) ?
N3a C2a H2aB . . . 108.5(7) ?
H2aA C2a H2aB . . . 105.7(9) ?
Co N3a C2a . . . 117.9(4) ?
Co N3a C4a . . . 107.0(4) ?
Co N3a H3a . . . 104.4(4) ?
C2a N3a C4a . . . 112.9(5) ?
C2a N3a H3a . . . 107.1(5) ?
C4a N3a H3a . . . 106.7(4) ?
N3a C4a C4a' . . . 106.0(5) ?
N3a C4a H4aA . . . 110.4(5) ?
N3a C4a H4aB . . . 112.2(6) ?
C4a' C4a H4aA . . . 109.3(6) ?
C4a' C4a H4aB . . . 110.7(5) ?
H4aA C4a H4aB . . . 108.2(6) ?
C4a C4a' N3a' . . . 105.7(4) ?
C4a C4a' H4a'A . . . 114.5(6) ?
C4a C4a' H4a'B . . . 109.6(6) ?
N3a' C4a' H4a'A . . . 112.7(6) ?
N3a' C4a' H4a'B . . . 106.6(5) ?
H4a'A C4a' H4a'B . . . 107.4(5) ?
Co N3a' C4a' . . . 107.3(3) ?
Co N3a' C2a' . . . 118.4(3) ?
Co N3a' H3a' . . . 110.4(3) ?
C4a' N3a' C2a' . . . 112.2(4) ?
C4a' N3a' H3a' . . . 107.1(4) ?
C2a' N3a' H3a' . . . 100.7(5) ?
N3a' C2a' C1' . . . 112.6(4) ?
N3a' C2a' H2a'A . . . 109.0(5) ?
N3a' C2a' H2a'B . . . 111.5(6) ?
C1' C2a' H2a'A . . . 107.9(6) ?
C1' C2a' H2a'B . . . 107.6(5) ?
H2a'A C2a' H2a'B . . . 108.1(5) ?
C1 C2b N3b . . . 112.0(5) ?
C1 C2b H2bA . . . 109.4(9) ?
C1 C2b H2bB . . . 106.7(6) ?
N3b C2b H2bA . . . 109.4(6) ?
N3b C2b H2bB . . . 109.5(9) ?
H2bA C2b H2bB . . . 109.7(6) ?
Co N3b C2b . . . 118.7(3) ?
Co N3b C4b . . . 106.9(3) ?
Co N3b H3b . . . 107.3(4) ?
C2b N3b C4b . . . 112.1(6) ?
C2b N3b H3b . . . 105.6(5) ?
C4b N3b H3b . . . 105.5(5) ?
N3b C4b C4b' . . . 106.1(6) ?
N3b C4b H4bA . . . 108.2(5) ?
N3b C4b H4bB . . . 113.1(6) ?
C4b' C4b H4bA . . . 106.6(5) ?
C4b' C4b H4bB . . . 112.3(6) ?
H4bA C4b H4bB . . . 110.2(8) ?
C4b C4b' N3b' . . . 106.0(5) ?
C4b C4b' H4b'A . . . 112.2(6) ?
C4b C4b' H4b'B . . . 109.9(5) ?
N3b' C4b' H4b'A . . . 109.9(4) ?
N3b' C4b' H4b'B . . . 112.3(6) ?
H4b'A C4b' H4b'B . . . 106.6(6) ?
Co N3b' C4b' . . . 107.6(3) ?
Co N3b' C2b' . . . 118.1(3) ?
Co N3b' H3b' . . . 108.5(4) ?
C4b' N3b' C2b' . . . 114.0(5) ?
C4b' N3b' H3b' . . . 112.8(5) ?
C2b' N3b' H3b' . . . 95.4(4) ?
N3b' C2b' C1' . . . 113.6(5) ?
N3b' C2b' H2b'A . . . 111.8(6) ?
N3b' C2b' H2b'B . . . 108.5(4) ?
C1' C2b' H2b'A . . . 108.2(5) ?
C1' C2b' H2b'B . . . 108.0(6) ?
H2b'A C2b' H2b'B . . . 106.2(5) ?
C1 C2c N3c . . . 113.0(5) ?
C1 C2c H2cA . . . 107.8(5) ?
C1 C2c H2cB . . . 110.9(9) ?
N3c C2c H2cA . . . 108.6(8) ?
N3c C2c H2cB . . . 110.7(5) ?
H2cA C2c H2cB . . . 105.6(7) ?
Co N3c C2c . . . 118.3(4) ?
Co N3c C4c . . . 106.2(4) ?
Co N3c H3c . . . 105.8(3) ?
C2c N3c C4c . . . 114.1(5) ?
C2c N3c H3c . . . 107.3(5) ?
C4c N3c H3c . . . 103.9(5) ?
N3c C4c C4c' . . . 107.3(5) ?
N3c C4c H4cA . . . 111.3(7) ?
N3c C4c H4cB . . . 108.0(6) ?
C4c' C4c H4cA . . . 113.8(7) ?
C4c' C4c H4cB . . . 109.3(7) ?
H4cA C4c H4cB . . . 107.0(7) ?
C4c C4c' N3c' . . . 106.2(6) ?
C4c C4c' H4c'A . . . 107.9(7) ?
C4c C4c' H4c'B . . . 113.2(7) ?
N3c' C4c' H4c'A . . . 105.5(6) ?
N3c' C4c' H4c'B . . . 112.5(6) ?
H4c'A C4c' H4c'B . . . 111.1(8) ?
Co N3c' C4c' . . . 107.7(4) ?
Co N3c' C2c' . . . 118.3(3) ?
Co N3c' H3c' . . . 107.7(4) ?
C4c' N3c' C2c' . . . 113.0(5) ?
C4c' N3c' H3c' . . . 111.3(4) ?
C2c' N3c' H3c' . . . 98.5(5) ?
N3c' C2c' C1' . . . 112.8(5) ?
N3c' C2c' H2c'A . . . 107.7(5) ?
N3c' C2c' H2c'B . . . 106.6(5) ?
C1' C2c' H2c'A . . . 113.0(5) ?
C1' C2c' H2c'B . . . 110.4(5) ?
H2c'A C2c' H2c'B . . . 105.8(7) ?
C2a' C1' C2b' . . . 111.6(6) ?
C2a' C1' C2c' . . . 109.3(4) ?
C2a' C1' N0' . . . 105.5(4) ?
C2b' C1' C2c' . . . 112.8(4) ?
C2b' C1' N0' . . . 108.2(5) ?
C2c' C1' N0' . . . 109.2(6) ?
C1' N0' C01' . . . 116.8(4) ?
C1' N0' H0' . . . 121.8(6) ?
C01' N0' H0' . . . 121.3(6) ?
N0' C01' C02' . . . 114.6(5) ?
N0' C01' H01'A . . . 110.8(8) ?
N0' C01' H01'B . . . 105.9(6) ?
C02' C01' H01'A . . . 106.3(6) ?
C02' C01' H01'B . . . 111.2(8) ?
H01'A C01' H01'B . . . 107.9(5) ?
C01' C02' O1' . . . 107.2(7) ?
C01' C02' O2' . . . 119.9(9) ?
C01' C02' O11' . . . 99.3(13) ?
C01' C02' O21' . . . 120.3(7) ?
O1' C02' O2' . . . 131.8(9) ?
O1' C02' O11' . . . 100.7(15) ?
O1' C02' O21' . . . 21.1(6) ?
O2' C02' O11' . . . 81.7(11) ?
O2' C02' O21' . . . 114.0(9) ?
O11' C02' O21' . . . 112.2(17) ?
C02' O1' O21' . . . 62.5(16) ?
C02' O2' O11' . . . 51.4(9) ?
C02' O2' O09 . . . 134.8(10) ?
O11' O2' O09 . . . 131.0(12) ?
C02' O11' O2' . . . 46.8(9) ?
C02' O21' O1' . . . 96.4(17) ?
O07 O06 O09 . . . 137(2) ?
O02 O07 O06 . . . 150(2) ?
O02 O07 O08 . . . 107.8(17) ?
O06 O07 O08 . . . 100(2) ?
O2' O09 O01 . . . 121.1(17) ?
O2' O09 O06 . . . 139.4(15) ?
O01 O09 O06 . . . 95.0(17) ?
C01 H01A C011 . . . 10(2) ?
C01 H01B C011 . . . 34.9(18) ?
N0 H0 N01 . . . 36.7(13) ?

loop_
_geom_bond_atom_site_label_1
_geom_bond_atom_site_label_2
_geom_bond_site_symmetry_1
_geom_bond_site_symmetry_2
_geom_bond_distance
_geom_bond_publ_flag
Co N3a . . 1.959(6) ?
Co N3a' . . 1.967(4) ?
Co N3b . . 1.980(4) ?
Co N3b' . . 1.954(4) ?
Co N3c . . 1.977(5) ?
Co N3c' . . 1.975(6) ?
N0 C01 . . 1.47(3) ?
N0 N01 . . .64(2) ?
N0 C011 . . 1.47(3) ?
N0 C1 . . 1.60(2) ?
N0 H0 . . 1.059(14) ?
C01 C02 . . 1.47(3) ?
C01 N01 . . 1.76(3) ?
C01 C011 . . .64(3) ?
C01 C021 . . 1.74(3) ?
C01 H01A . . .711(18) ?
C01 H01B . . 1.11(2) ?
C02 O1 . . 1.25(2) ?
C02 O2 . . 1.669(17) ?
C02 C011 . . 1.61(4) ?
C02 C021 . . .83(2) ?
C02 O11 . . 1.26(2) ?
C02 O21 . . 1.38(2) ?
O1 C021 . . 1.675(18) ?
O1 O21 . . .885(15) ?
O2 C021 . . 1.137(12) ?
O2 O11 . . 1.350(18) ?
N01 C011 . . 1.51(3) ?
N01 C1 . . 1.51(2) ?
N01 H0 . . .939(16) ?
C011 C021 . . 1.54(3) ?
C011 H01A . . 1.33(2) ?
C011 H01B . . .81(2) ?
C021 O11 . . 1.52(2) ?
C021 O21 . . 1.295(16) ?
C1 C2a . . 1.513(11) ?
C1 C2b . . 1.546(9) ?
C1 C2c . . 1.504(12) ?
C2a N3a . . 1.495(11) ?
C2a H2aA . . 1.007(8) ?
C2a H2aB . . .933(9) ?
N3a C4a . . 1.513(6) ?
N3a H3a . . .964(5) ?
C4a C4a' . . 1.500(10) ?
C4a H4aA . . .969(6) ?
C4a H4aB . . .943(7) ?
C4a' N3a' . . 1.498(8) ?
C4a' H4a'A . . .922(5) ?
C4a' H4a'B . . .995(6) ?
N3a' C2a' . . 1.497(9) ?
N3a' H3a' . . .971(4) ?
C2a' C1' . . 1.538(7) ?
C2a' H2a'A . . .968(7) ?
C2a' H2a'B . . .948(5) ?
C2b N3b . . 1.497(10) ?
C2b H2bA . . .920(9) ?
C2b H2bB . . .970(9) ?
N3b C4b . . 1.501(9) ?
N3b H3b . . .962(6) ?
C4b C4b' . . 1.508(10) ?
C4b H4bA . . .975(8) ?
C4b H4bB . . .909(5) ?
C4b' N3b' . . 1.499(6) ?
C4b' H4b'A . . .972(6) ?
C4b' H4b'B . . .957(7) ?
N3b' C2b' . . 1.489(8) ?
N3b' H3b' . . .937(5) ?
C2b' C1' . . 1.508(9) ?
C2b' H2b'A . . .950(5) ?
C2b' H2b'B . . .981(6) ?
C2c N3c . . 1.495(10) ?
C2c H2cA . . .991(7) ?
C2c H2cB . . .951(7) ?
N3c C4c . . 1.503(10) ?
N3c H3c . . .942(4) ?
C4c C4c' . . 1.496(13) ?
C4c H4cA . . .938(6) ?
C4c H4cB . . .983(7) ?
C4c' N3c' . . 1.472(7) ?
C4c' H4c'A . . .970(7) ?
C4c' H4c'B . . .904(6) ?
N3c' C2c' . . 1.495(9) ?
N3c' H3c' . . .900(4) ?
C2c' C1' . . 1.534(8) ?
C2c' H2c'A . . .948(6) ?
C2c' H2c'B . . .987(6) ?
C1' N0' . . 1.498(9) ?
N0' C01' . . 1.442(9) ?
N0' H0' . . .937(4) ?
C01' C02' . . 1.491(12) ?
C01' H01'A . . .928(7) ?
C01' H01'B . . .980(7) ?
C02' O1' . . 1.385(13) ?
C02' O2' . . 1.310(11) ?
C02' O11' . . 1.40(3) ?
C02' O21' . . 1.236(13) ?
O1' O21' . . .502(13) ?
O2' O11' . . 1.78(3) ?
O2' O09 . . 1.83(2) ?
Cl1 Cl1' . . .36(3) ?
Cl2 Cl2' . . .67(3) ?
O01 O09 . . 1.83(3) ?
O02 O07 . . 1.26(4) ?
O04 O05 . . .95(2) ?
O06 O07 . . 1.39(5) ?
O06 O09 . . 1.68(5) ?
O07 O08 . . 1.49(4) ?

loop_
_geom_contact_atom_site_label_1
_geom_contact_atom_site_label_2
_geom_contact_distance
_geom_contact_site_symmetry_1
_geom_contact_site_symmetry_2
_geom_contact_publ_flag
Co C1 3.051(7) . . ?
Co C2a 2.968(10) . . ?
Co C4a 2.804(6) . . ?
Co C4a' 2.805(5) . . ?
Co C2a' 2.985(6) . . ?
Co C2b 3.001(7) . . ?
Co C4b 2.810(6) . . ?
Co C4b' 2.798(5) . . ?
Co C2b' 2.962(6) . . ?
Co C2c 2.991(7) . . ?
Co C4c 2.798(7) . . ?
Co C4c' 2.799(7) . . ?
Co C2c' 2.989(8) . . ?
Co C1' 3.061(6) . . ?
Co H3a 2.3892(8) . . ?
Co H4aA 3.0615(8) . . ?
Co H4a'B 3.0026(7) . . ?
Co H3a' 2.4797(6) . . ?
Co H3b 2.4448(6) . . ?
Co H4bA 3.0048(7) . . ?
Co H4b'B 3.0862(7) . . ?
Co H3b' 2.4196(7) . . ?
Co H3c 2.4101(7) . . ?
Co H3c' 2.4065(8) . . ?
N0 C02 2.47(3) . . ?
N0 O2 2.81(2) . . ?
N0 C021 2.52(2) . . ?
N0 O11 2.70(3) . . ?
N0 C2a 2.345(18) . . ?
N0 C2b 2.51(2) . . ?
N0 C2c 2.65(2) . . ?
N0 O2' 2.991(16) . '1 545' ?
N0 O01 2.80(3) . '1 545' ?
N0 O04 2.765(19) . '2 667' ?
N0 O09 2.62(2) . '1 545' ?
N0 H01A 1.808(18) . . ?
N0 H01B 2.064(16) . . ?
N0 H2aB 2.485(16) . . ?
C01 O1 2.32(3) . . ?
C01 O2 2.58(2) . . ?
C01 O11 2.34(3) . . ?
C01 O21 2.41(3) . . ?
C01 C1 2.62(3) . . ?
C01 C2a 2.85(3) . . ?
C01 O08 2.81(3) . '2 676' ?
C01 H0 2.25(2) . . ?
C01 H2aA 2.45(3) . . ?
C02 N01 2.67(3) . . ?
C02 H01A 1.803(18) . . ?
C02 H01B 2.13(2) . . ?
O1 O2 2.557(13) . . ?
O1 C011 2.49(3) . . ?
O1 O11 2.191(18) . . ?
O1 O1' 2.726(14) . '1 445' ?
O1 O21' 2.460(15) . '1 445' ?
O1 O03 2.81(4) . '2 666' ?
O1 H01A 2.443(12) . . ?
O2 N01 2.72(2) . . ?
O2 C011 2.35(2) . . ?
O2 O21 2.179(12) . . ?
O2 N0' 2.954(8) . '1 545' ?
O2 O04 2.40(2) . '2 667' ?
O2 O05 2.97(2) . '2 667' ?
O2 H0 2.440(9) . . ?
O2 H2a'B 2.429(9) . '1 545' ?
O2 H0' 2.110(7) . '1 545' ?
N01 C021 2.51(3) . . ?
N01 O11 2.91(3) . . ?
N01 C2a 2.605(18) . . ?
N01 C2b 2.40(2) . . ?
N01 C2c 2.27(2) . . ?
N01 O04 2.264(19) . '2 667' ?
N01 O05 2.65(2) . '2 667' ?
N01 O09 3.00(3) . '1 545' ?
N01 H01A 2.247(18) . . ?
N01 H01B 2.057(17) . . ?
N01 H2bB 2.48(2) . . ?
N01 H2cA 2.284(19) . . ?
C011 O11 2.46(3) . . ?
C011 O21 2.34(3) . . ?
C011 C1 2.51(3) . . ?
C011 C2c 2.89(3) . . ?
C011 Cl2 3.12(2) . '1 455' ?
C011 H0 2.10(2) . . ?
C021 O04 2.98(2) . '2 667' ?
C021 H01A 2.293(12) . . ?
C021 H01B 2.067(12) . . ?
O11 O21 2.323(17) . . ?
O11 O02 2.92(3) . '1 545' ?
O11 O06 2.39(4) . '1 545' ?
O11 O07 2.53(2) . '1 545' ?
O11 O09 2.45(2) . '1 545' ?
O11 H2a'B 2.334(16) . '1 545' ?
O11 H0' 2.230(15) . '1 545' ?
O21 O1' 2.468(15) . '1 445' ?
O21 O21' 2.354(17) . '1 445' ?
O21 H01B 2.493(12) . . ?
C1 N3a 2.515(7) . . ?
C1 N3b 2.523(9) . . ?
C1 N3c 2.500(10) . . ?
C1 H0 2.183(6) . . ?
C1 H2aA 2.086(7) . . ?
C1 H2aB 2.078(8) . . ?
C1 H2bA 2.045(5) . . ?
C1 H2bB 2.048(6) . . ?
C1 H2cA 2.038(8) . . ?
C1 H2cB 2.046(6) . . ?
C2a C4a 2.507(9) . . ?
C2a C2b 2.516(10) . . ?
C2a N3b 2.971(11) . . ?
C2a C2c 2.521(13) . . ?
C2a H3a 2.002(8) . . ?
N3a C4a' 2.407(7) . . ?
N3a N3a' 2.698(8) . . ?
N3a N3b 2.810(7) . . ?
N3a N3b' 2.827(8) . . ?
N3a C2c 2.991(9) . . ?
N3a N3c 2.801(7) . . ?
N3a Cl1 3.147(15) . . ?
N3a Cl1' 3.156(18) . . ?
N3a H2aA 1.992(6) . . ?
N3a H2aB 1.997(6) . . ?
N3a H4aA 2.061(4) . . ?
N3a H4aB 2.063(5) . . ?
C4a N3a' 2.390(9) . . ?
C4a H2aA 2.366(7) . . ?
C4a H3a 2.014(5) . . ?
C4a H4a'A 2.062(7) . . ?
C4a H4a'B 2.060(7) . . ?
C4a' C2a' 2.486(10) . . ?
C4a' H4aA 2.038(6) . . ?
C4a' H4aB 2.034(7) . . ?
C4a' H3a' 2.011(6) . . ?
C4a' H2a'B 2.469(7) . . ?
N3a' N3b' 2.805(6) . . ?
N3a' C2b' 2.949(7) . . ?
N3a' N3c 2.841(6) . . ?
N3a' N3c' 2.777(6) . . ?
N3a' C1' 2.524(8) . . ?
N3a' Cl3 3.184(5) . . ?
N3a' H4a'A 2.039(4) . . ?
N3a' H4a'B 2.021(5) . . ?
N3a' H2a'A 2.030(5) . . ?
N3a' H2a'B 2.044(5) . . ?
C2a' C2b' 2.519(8) . . ?
C2a' N3c' 2.946(6) . . ?
C2a' C2c' 2.505(8) . . ?
C2a' N0' 2.417(9) . . ?
C2a' H3a' 1.930(6) . . ?
C2b C4b 2.486(10) . . ?
C2b C2c 2.522(9) . . ?
C2b N3c 2.989(9) . . ?
C2b H3b 1.986(9) . . ?
N3b C4b' 2.404(8) . . ?
N3b N3b' 2.703(7) . . ?
N3b N3c 2.794(6) . . ?
N3b N3c' 2.863(8) . . ?
N3b Cl2 3.013(12) . . ?
N3b H2bA 2.001(6) . . ?
N3b H2bB 2.037(5) . . ?
N3b H4bA 2.029(6) . . ?
N3b H4bB 2.037(5) . . ?
C4b N3b' 2.402(8) . . ?
C4b H2bA 2.426(7) . . ?
C4b H3b 1.988(8) . . ?
C4b H4b'A 2.080(7) . . ?
C4b H4b'B 2.043(8) . . ?
C4b' C2b' 2.506(8) . . ?
C4b' H4bA 2.017(7) . . ?
C4b' H4bB 2.034(6) . . ?
C4b' H3b' 2.053(5) . . ?
C4b' H2b'B 2.456(6) . . ?
N3b' N3c' 2.790(6) . . ?
N3b' C2c' 2.965(9) . . ?
N3b' C1' 2.509(8) . . ?
N3b' Cl1 3.119(16) . . ?
N3b' Cl1' 3.17(2) . . ?
N3b' H4b'A 2.045(4) . . ?
N3b' H4b'B 2.062(4) . . ?
N3b' H2b'A 2.043(5) . . ?
N3b' H2b'B 2.027(6) . . ?
C2b' C2c' 2.534(9) . . ?
C2b' N0' 2.435(10) . . ?
C2b' H3b' 1.833(7) . . ?
C2c C4c 2.516(13) . . ?
C2c H3c 1.990(7) . . ?
N3c C4c' 2.415(11) . . ?
N3c N3c' 2.708(8) . . ?
N3c Cl3 3.155(4) . . ?
N3c H2cA 2.040(5) . . ?
N3c H2cB 2.035(6) . . ?
N3c H4cA 2.041(5) . . ?
N3c H4cB 2.034(5) . . ?
C4c N3c' 2.374(9) . . ?
C4c H2cA 2.465(9) . . ?
C4c H3c 1.956(7) . . ?
C4c H4c'A 2.018(9) . . ?
C4c H4c'B 2.030(8) . . ?
C4c' C2c' 2.474(10) . . ?
C4c' H4cA 2.062(9) . . ?
C4c' H4cB 2.044(8) . . ?
C4c' H3c' 1.985(6) . . ?
C4c' H2c'B 2.390(9) . . ?
N3c' C1' 2.524(7) . . ?
N3c' Cl2 3.214(8) . . ?
N3c' Cl2' 3.046(10) . . ?
N3c' H4c'A 1.967(5) . . ?
N3c' H4c'B 2.000(4) . . ?
N3c' H2c'A 1.998(5) . . ?
N3c' H2c'B 2.013(6) . . ?
C2c' N0' 2.471(8) . . ?
C2c' C01' 2.899(10) . . ?
C2c' H3c' 1.856(6) . . ?
C1' C01' 2.503(10) . . ?
C1' H2a'A 2.053(5) . . ?
C1' H2a'B 2.036(5) . . ?
C1' H2b'A 2.018(6) . . ?
C1' H2b'B 2.038(5) . . ?
C1' H2c'A 2.096(5) . . ?
C1' H2c'B 2.094(6) . . ?
C1' H0' 2.145(5) . . ?
N0' C02' 2.468(11) . . ?
N0' O2' 2.787(10) . . ?
N0' O11' 2.73(3) . . ?
N0' O09 2.965(18) . . ?
N0' H2a'B 2.468(6) . . ?
N0' H01'A 1.972(5) . . ?
N0' H01'B 1.952(7) . . ?
C01' O1' 2.316(13) . . ?
C01' O2' 2.426(9) . . ?
C01' O11' 2.21(3) . . ?
C01' O21' 2.369(13) . . ?
C01' H0' 2.088(6) . . ?
C02' O09 2.90(2) . . ?
C02' H01'A 1.965(10) . . ?
C02' H01'B 2.059(9) . . ?
O1' O2' 2.460(11) . . ?
O1' O11' 2.15(3) . . ?
O1' H01'B 2.466(10) . . ?
O2' O21' 2.135(12) . . ?
O2' O03 2.91(3) . '2 776' ?
O2' H0 2.217(7) . '1 565' ?
O2' H2bA 2.490(8) . '1 565' ?
O11' O21' 2.19(3) . . ?
O11' O04 2.13(3) . '2 677' ?
O11' O05 2.82(3) . '2 677' ?
O11' H0 2.43(2) . '1 565' ?
O11' H01'B 2.37(3) . . ?
Cl1 H3a 2.204(15) . . ?
Cl1 H3b' 2.211(16) . . ?
Cl1 H2b'B 2.798(17) . '2 776' ?
Cl1' H3a 2.196(17) . . ?
Cl1' H3b' 2.30(2) . . ?
Cl2 O05 2.98(2) . '1 655' ?
Cl2 H01B 2.476(9) . '1 655' ?
Cl2 H3b 2.063(10) . . ?
Cl2 H3c' 2.355(8) . . ?
Cl2' O04 3.01(3) . '1 655' ?
Cl2' O05 2.46(3) . '1 655' ?
Cl2' H3b 2.49(2) . . ?
Cl2' H3c' 2.197(11) . . ?
Cl3 O04 3.170(13) . . ?
Cl3 O05 3.171(12) . . ?
Cl3 H3a' 2.2309(15) . . ?
Cl3 H3c 2.2228(14) . . ?
Cl3 H2c'B 2.6970(17) . '2 677' ?
O01 O03 2.03(5) . '1 565' ?
O01 O06 2.59(4) . . ?
O01 O08 2.55(5) . . ?
O02 O06 2.55(5) . . ?
O02 O08 2.22(4) . . ?
O03 H2aB 2.43(3) . . ?
O04 H0 1.947(13) . '2 667' ?
O05 H2cA 2.428(11) . '2 667' ?
O06 O08 2.20(4) . . ?
O06 H2b'A 2.49(3) . . ?
O07 O09 2.86(3) . . ?
O08 H01A 2.11(3) . '2 676' ?
O09 H0 2.28(2) . '1 565' ?
O09 H0' 2.422(18) . . ?
H01A H01B 1.5432(2) . . ?
H2aA H2aB 1.54635(14) . . ?
H4aA H4aB 1.5486(2) . . ?
H4a'A H4a'B 1.54562(14) . . ?
H2a'A H2a'B 1.5507(2) . . ?
H2bA H2bB 1.5460(2) . . ?
H4bA H4bB 1.54567(13) . . ?
H4b'A H4b'B 1.5471(2) . . ?
H3b' H2b'A 1.9353(3) . . ?
H2b'A H2b'B 1.54490(15) . . ?
H2cA H2cB 1.54665(12) . . ?
H4cA H4cB 1.54417(13) . . ?
H4c'A H4c'B 1.54612(13) . . ?
H3c' H2c'A 1.9163(3) . . ?
H2c'A H2c'B 1.54394(13) . . ?
H01'A H01'B 1.5433(2) . . ?

loop_
_geom_hbond_atom_site_label_D
_geom_hbond_atom_site_label_H
_geom_hbond_atom_site_label_A
_geom_hbond_site_symmetry_D
_geom_hbond_site_symmetry_H
_geom_hbond_site_symmetry_A
_geom_hbond_distance_DH
_geom_hbond_distance_HA
_geom_hbond_distance_DA
_geom_hbond_angle_DHA
_geom_hbond_publ_flag
? ? ? ? ? ? ? ? ? ? ?

loop_
_geom_torsion_atom_site_label_1
_geom_torsion_atom_site_label_2
_geom_torsion_atom_site_label_3
_geom_torsion_atom_site_label_4
_geom_torsion_site_symmetry_1
_geom_torsion_site_symmetry_2
_geom_torsion_site_symmetry_3
_geom_torsion_site_symmetry_4
_geom_torsion
_geom_torsion_publ_flag
? ? ? ? ? ? ? ? ? ?
